data_7214186
loop_
_publ_author_name
'Zheng, Sheng-Run'
'Chen, Rui-Ling'
'Liu, Zi-Meng'
'Wen, Xi-Ling'
'Xie, Tao'
'Fan, Jun'
'Zhang, Wei-Guang'

_publ_section_title
;
 Construction of terpyridine--Ln(iii) coordination polymers: structural
 diversity, visible and NIR luminescence properties and response to
 nerve-agent mimics
;
_journal_issue 14
_journal_name_full CrystEngComm
_journal_page_first 2898
_journal_paper_doi 10.1039/c3ce42091d
_journal_volume 16
_journal_year 2014
_chemical_formula_sum 'C22 H23 Lu N3 O13 S2'
_chemical_formula_weight 776.52
_chemical_name_systematic
; 
 ? 
;
_space_group_IT_number 14
_symmetry_cell_setting monoclinic
_symmetry_space_group_name_Hall '-P 2ybc'
_symmetry_space_group_name_H-M 'P 1 21/c 1'
_atom_sites_solution_hydrogens geom
_atom_sites_solution_primary direct
_atom_sites_solution_secondary difmap
_audit_creation_method SHELXL-97
_cell_angle_alpha 90.00
_cell_angle_beta 92.122(3)
_cell_angle_gamma 90.00
_cell_formula_units_Z 4
_cell_length_a 8.983(2)
_cell_length_b 21.722(5)
_cell_length_c 13.532(3)
_cell_measurement_reflns_used 1964
_cell_measurement_temperature 296(2)
_cell_measurement_theta_max 21.81
_cell_measurement_theta_min 2.27
_cell_volume 2638.7(10)
_computing_cell_refinement 'Bruker SAINT'
_computing_data_collection 'Bruker APEX2'
_computing_data_reduction 'Bruker SAINT'
_computing_molecular_graphics 'Bruker SHELXTL'
_computing_publication_material 'Bruker SHELXTL'
_computing_structure_refinement 'SHELXL-97 (Sheldrick, 2008)'
_computing_structure_solution 'SHELXS-97 (Sheldrick, 2008)'
_diffrn_ambient_temperature 296(2)
_diffrn_measured_fraction_theta_full 0.990
_diffrn_measured_fraction_theta_max 0.990
_diffrn_measurement_device_type 'Bruker APEX-II CCD'
_diffrn_measurement_method '\f and \w scans'
_diffrn_radiation_monochromator graphite
_diffrn_radiation_source 'fine-focus sealed tube'
_diffrn_radiation_type MoK\a
_diffrn_radiation_wavelength 0.71073
_diffrn_reflns_av_R_equivalents 0.0725
_diffrn_reflns_av_sigmaI/netI 0.0941
_diffrn_reflns_limit_h_max 11
_diffrn_reflns_limit_h_min -8
_diffrn_reflns_limit_k_max 27
_diffrn_reflns_limit_k_min -27
_diffrn_reflns_limit_l_max 17
_diffrn_reflns_limit_l_min -16
_diffrn_reflns_number 15188
_diffrn_reflns_theta_full 27.00
_diffrn_reflns_theta_max 27.00
_diffrn_reflns_theta_min 1.77
_exptl_absorpt_coefficient_mu 3.974
_exptl_absorpt_correction_T_max 0.5871
_exptl_absorpt_correction_T_min 0.3819
_exptl_absorpt_correction_type multi-scan
_exptl_crystal_colour red
_exptl_crystal_density_diffrn 1.955
_exptl_crystal_density_method 'not measured'
_exptl_crystal_description block
_exptl_crystal_F_000 1532
_exptl_crystal_size_max 0.30
_exptl_crystal_size_mid 0.26
_exptl_crystal_size_min 0.15
_refine_diff_density_max 1.672
_refine_diff_density_min -2.173
_refine_diff_density_rms 0.186
_refine_ls_extinction_method none
_refine_ls_goodness_of_fit_ref 0.982
_refine_ls_hydrogen_treatment constr
_refine_ls_matrix_type full
_refine_ls_number_parameters 365
_refine_ls_number_reflns 5703
_refine_ls_number_restraints 0
_refine_ls_restrained_S_all 0.982
_refine_ls_R_factor_all 0.0878
_refine_ls_R_factor_gt 0.0528
_refine_ls_shift/su_max 0.000
_refine_ls_shift/su_mean 0.000
_refine_ls_structure_factor_coef Fsqd
_refine_ls_weighting_details 'calc w=1/[\s^2^(Fo^2^)+(0.0645P)^2^+0.0000P] where P=(Fo^2^+2Fc^2^)/3'
_refine_ls_weighting_scheme calc
_refine_ls_wR_factor_gt 0.1211
_refine_ls_wR_factor_ref 0.1391
_reflns_number_gt 3742
_reflns_number_total 5703
_reflns_threshold_expression >2sigma(I)
_cod_data_source_file c3ce42091d.txt
_cod_data_source_block 16
_cod_depositor_comments
;
The following automatic conversions were performed:

'_symmetry_cell_setting' value 'Monoclinic' changed to 'monoclinic'
according to
/usr/data/users/saulius/crontab/automatic-downloads/current/RSC/lib/dictionaries/cif_core.dic
dictionary named 'cif_core.dic' version 2.4.2 from 2011-04-26.

Automatic conversion script
Id: cif_fix_values 2281 2013-09-26 08:29:07Z andrius 
;
_cod_original_cell_volume 2638.6(11)
_cod_original_sg_symbol_H-M 'P2(1)/c  '
_cod_database_code 7214186

loop_
_symmetry_equiv_pos_as_xyz
'x, y, z'
'-x, y+1/2, -z+1/2'
'-x, -y, -z'
'x, -y-1/2, z-1/2'

loop_
_atom_site_label
_atom_site_type_symbol
_atom_site_fract_x
_atom_site_fract_y
_atom_site_fract_z
_atom_site_U_iso_or_equiv
_atom_site_adp_type
_atom_site_occupancy
_atom_site_symmetry_multiplicity
_atom_site_calc_flag
_atom_site_refinement_flags
Lu1 Lu 0.06157(4) 0.864094(16) 0.00346(2) 0.03068(13) Uani 1 1 d .
S1 S 0.1829(2) 0.79090(10) -0.54966(15) 0.0347(5) Uani 1 1 d .
S2 S -0.1913(3) 0.91243(11) -0.80914(15) 0.0380(5) Uani 1 1 d .
N3 N -0.1666(7) 0.8078(3) -0.0569(5) 0.0319(16) Uani 1 1 d .
N1 N 0.2922(8) 0.8895(3) -0.0797(5) 0.0352(16) Uani 1 1 d .
N2 N 0.0492(8) 0.8475(3) -0.1770(5) 0.0302(15) Uani 1 1 d .
C5 C 0.2949(9) 0.8920(4) -0.1799(6) 0.0342(19) Uani 1 1 d .
C6 C 0.1532(9) 0.8730(3) -0.2336(6) 0.0295(18) Uani 1 1 d .
C10 C -0.0772(9) 0.8260(4) -0.2205(6) 0.0335(19) Uani 1 1 d .
C1 C 0.4189(10) 0.9056(5) -0.0295(7) 0.047(2) Uani 1 1 d .
H1A H 0.4191 0.9052 0.0393 0.056 Uiso 1 1 calc R
C4 C 0.4213(10) 0.9078(4) -0.2293(7) 0.047(2) Uani 1 1 d .
H4A H 0.4202 0.9076 -0.2980 0.057 Uiso 1 1 calc R
C7 C 0.1290(10) 0.8818(4) -0.3347(6) 0.039(2) Uani 1 1 d .
H7A H 0.2005 0.9015 -0.3715 0.047 Uiso 1 1 calc R
C2 C 0.5474(11) 0.9227(4) -0.0741(8) 0.052(3) Uani 1 1 d .
H2A H 0.6322 0.9332 -0.0363 0.063 Uiso 1 1 calc R
C3 C 0.5484(11) 0.9239(5) -0.1762(8) 0.057(3) Uani 1 1 d .
H3A H 0.6338 0.9354 -0.2084 0.068 Uiso 1 1 calc R
C11 C -0.1852(9) 0.7967(4) -0.1550(6) 0.0321(19) Uani 1 1 d .
O6 O -0.0944(7) 0.8729(2) -0.8695(4) 0.0370(14) Uani 1 1 d .
O5 O -0.3458(7) 0.8930(4) -0.8168(5) 0.063(2) Uani 1 1 d .
O4 O -0.1681(8) 0.9762(3) -0.8267(5) 0.061(2) Uani 1 1 d .
C19 C -0.1300(9) 0.8976(4) -0.6853(6) 0.0313(18) Uani 1 1 d .
O3 O 0.2995(6) 0.8231(3) -0.4923(4) 0.0425(15) Uani 1 1 d .
O2 O 0.1220(7) 0.7399(3) -0.4927(4) 0.0412(15) Uani 1 1 d .
O1 O 0.2245(7) 0.7721(3) -0.6476(4) 0.0462(16) Uani 1 1 d .
O7 O 0.1362(6) 0.9591(3) 0.0672(4) 0.0373(14) Uani 1 1 d .
C22 C 0.0633(8) 1.0060(4) 0.0400(6) 0.0331(19) Uani 1 1 d .
C15 C -0.2592(10) 0.7824(4) 0.0061(7) 0.044(2) Uani 1 1 d .
H15A H -0.2455 0.7902 0.0733 0.053 Uiso 1 1 calc R
C12 C -0.2985(10) 0.7581(4) -0.1926(7) 0.044(2) Uani 1 1 d .
H12A H -0.3101 0.7505 -0.2601 0.053 Uiso 1 1 calc R
C8 C -0.0018(10) 0.8612(4) -0.3803(6) 0.037(2) Uani 1 1 d .
C9 C -0.1061(9) 0.8330(4) -0.3220(6) 0.0335(19) Uani 1 1 d .
H9A H -0.1954 0.8187 -0.3506 0.040 Uiso 1 1 calc R
C18 C -0.0137(9) 0.8559(4) -0.6652(6) 0.0336(19) Uani 1 1 d .
H18A H 0.0329 0.8365 -0.7169 0.040 Uiso 1 1 calc R
C14 C -0.3764(10) 0.7441(5) -0.0265(7) 0.049(2) Uani 1 1 d .
H14A H -0.4414 0.7276 0.0184 0.059 Uiso 1 1 calc R
C13 C -0.3938(11) 0.7313(5) -0.1253(8) 0.056(3) Uani 1 1 d .
H13A H -0.4691 0.7049 -0.1477 0.067 Uiso 1 1 calc R
C17 C 0.0319(9) 0.8436(4) -0.5675(6) 0.0305(18) Uani 1 1 d .
C20 C -0.2022(10) 0.9262(4) -0.6093(6) 0.047(2) Uani 1 1 d .
H20A H -0.2804 0.9534 -0.6222 0.057 Uiso 1 1 calc R
O8 O 0.0825(6) 1.0602(2) 0.0677(4) 0.0352(13) Uani 1 1 d .
C16 C -0.0384(9) 0.8724(4) -0.4890(6) 0.040(2) Uani 1 1 d .
C21 C -0.1529(11) 0.9128(4) -0.5119(6) 0.046(2) Uani 1 1 d .
H21A H -0.2001 0.9321 -0.4603 0.056 Uiso 1 1 calc R
O1W O 0.2254(7) 0.8469(3) 0.1349(4) 0.0438(15) Uani 1 1 d .
H1WA H 0.1707 0.8334 0.1805 0.066 Uiso 1 1 d R
H1WB H 0.2778 0.8168 0.1159 0.066 Uiso 1 1 d R
O2W O 0.3808(8) 0.7442(3) 0.1772(5) 0.069(2) Uani 1 1 d .
H2WA H 0.4090 0.7077 0.1631 0.104 Uiso 1 1 d R
H2WB H 0.3888 0.7480 0.2395 0.104 Uiso 1 1 d R
O3W O 0.3818(10) 0.9234(4) 0.2636(7) 0.112(4) Uani 1 1 d .
H3WA H 0.4634 0.9198 0.2325 0.168 Uiso 1 1 d R
H3WB H 0.3140 0.9328 0.2229 0.168 Uiso 1 1 d R
O4W O 0.1516(14) 1.0062(5) 0.2879(10) 0.161(5) Uani 1 1 d .
H4WA H 0.1293 1.0444 0.2878 0.241 Uiso 1 1 d R
H4WB H 0.0872 0.9875 0.3212 0.241 Uiso 1 1 d R
O5W O 0.3930(16) 0.9530(7) 0.4766(10) 0.180(6) Uiso 1 1 d .
H5WA H 0.4187 0.9154 0.4805 0.270 Uiso 1 1 d R
H5WB H 0.3039 0.9552 0.4976 0.270 Uiso 1 1 d R

loop_
_atom_site_aniso_label
_atom_site_aniso_U_11
_atom_site_aniso_U_22
_atom_site_aniso_U_33
_atom_site_aniso_U_23
_atom_site_aniso_U_13
_atom_site_aniso_U_12
Lu1 0.0314(2) 0.0386(2) 0.02174(19) -0.00056(15) -0.00241(13) -0.00109(16)
S1 0.0331(12) 0.0427(12) 0.0282(11) 0.0009(9) 0.0010(9) 0.0045(9)
S2 0.0383(13) 0.0545(14) 0.0212(10) 0.0045(9) -0.0012(9) 0.0083(10)
N3 0.027(4) 0.041(4) 0.027(4) -0.003(3) 0.005(3) 0.001(3)
N1 0.031(4) 0.048(4) 0.027(4) -0.004(3) -0.001(3) -0.002(3)
N2 0.033(4) 0.034(4) 0.023(3) -0.005(3) -0.003(3) 0.001(3)
C5 0.022(4) 0.045(5) 0.036(5) 0.003(4) 0.001(3) 0.004(4)
C6 0.027(4) 0.033(4) 0.028(4) 0.002(3) 0.001(3) 0.002(3)
C10 0.035(5) 0.047(5) 0.019(4) -0.001(4) 0.001(3) 0.007(4)
C1 0.031(5) 0.063(6) 0.046(6) -0.001(5) 0.001(4) -0.004(4)
C4 0.041(6) 0.062(6) 0.038(5) 0.007(5) 0.004(4) -0.005(5)
C7 0.035(5) 0.053(5) 0.030(5) -0.002(4) 0.007(4) 0.002(4)
C2 0.035(6) 0.055(6) 0.067(7) -0.008(5) -0.003(5) -0.010(4)
C3 0.038(6) 0.075(7) 0.058(7) -0.001(6) 0.003(5) -0.006(5)
C11 0.033(5) 0.045(5) 0.018(4) -0.004(3) -0.007(3) 0.003(4)
O6 0.044(4) 0.045(4) 0.022(3) -0.007(2) 0.004(3) 0.003(3)
O5 0.028(4) 0.123(6) 0.037(4) -0.006(4) -0.002(3) 0.005(4)
O4 0.093(6) 0.049(4) 0.040(4) 0.008(3) 0.012(4) 0.022(4)
C19 0.030(5) 0.041(5) 0.023(4) 0.003(4) -0.002(3) 0.000(4)
O3 0.031(3) 0.056(4) 0.040(4) -0.004(3) -0.009(3) 0.000(3)
O2 0.040(4) 0.047(4) 0.037(4) 0.004(3) 0.000(3) -0.003(3)
O1 0.038(4) 0.063(4) 0.038(4) -0.001(3) 0.003(3) 0.015(3)
O7 0.031(3) 0.040(3) 0.040(4) 0.000(3) -0.008(3) 0.002(3)
C22 0.030(5) 0.047(5) 0.022(4) 0.005(4) 0.003(3) 0.001(4)
C15 0.040(6) 0.062(6) 0.031(5) 0.002(4) 0.002(4) -0.001(4)
C12 0.032(5) 0.063(6) 0.038(5) -0.011(4) 0.000(4) -0.019(4)
C8 0.043(5) 0.048(5) 0.020(4) -0.001(4) -0.003(4) 0.009(4)
C9 0.033(5) 0.044(5) 0.023(4) -0.007(4) -0.007(3) 0.008(4)
C18 0.032(5) 0.047(5) 0.022(4) 0.001(4) 0.002(3) -0.001(4)
C14 0.035(6) 0.063(6) 0.050(6) 0.007(5) 0.001(4) -0.012(5)
C13 0.045(6) 0.067(7) 0.054(7) -0.006(5) -0.005(5) -0.017(5)
C17 0.030(5) 0.041(4) 0.020(4) 0.002(3) -0.007(3) 0.003(4)
C20 0.042(6) 0.070(7) 0.030(5) -0.002(4) 0.001(4) 0.021(5)
O8 0.037(4) 0.031(3) 0.036(3) -0.005(3) -0.010(3) -0.001(3)
C16 0.034(5) 0.069(7) 0.016(4) -0.009(4) -0.003(3) 0.004(4)
C21 0.069(7) 0.054(6) 0.016(4) -0.004(4) -0.002(4) 0.017(5)
O1W 0.043(4) 0.050(4) 0.038(4) -0.006(3) -0.008(3) 0.004(3)
O2W 0.067(6) 0.076(5) 0.064(5) -0.008(4) -0.013(4) 0.004(4)
O3W 0.062(6) 0.145(9) 0.128(9) -0.063(7) 0.003(6) -0.017(5)
O4W 0.199(13) 0.151(11) 0.133(11) -0.020(8) 0.011(9) -0.029(10)

loop_
_atom_type_symbol
_atom_type_description
_atom_type_scat_dispersion_real
_atom_type_scat_dispersion_imag
_atom_type_scat_source
C C 0.0033 0.0016 'International Tables Vol C Tables 4.2.6.8 and 6.1.1.4'
H H 0.0000 0.0000 'International Tables Vol C Tables 4.2.6.8 and 6.1.1.4'
N N 0.0061 0.0033 'International Tables Vol C Tables 4.2.6.8 and 6.1.1.4'
O O 0.0106 0.0060 'International Tables Vol C Tables 4.2.6.8 and 6.1.1.4'
S S 0.1246 0.1234 'International Tables Vol C Tables 4.2.6.8 and 6.1.1.4'
Lu Lu -0.4720 5.8584 'International Tables Vol C Tables 4.2.6.8 and 6.1.1.4'

loop_
_geom_angle_atom_site_label_1
_geom_angle_atom_site_label_2
_geom_angle_atom_site_label_3
_geom_angle
_geom_angle_site_symmetry_1
_geom_angle_site_symmetry_3
O6 Lu1 O8 84.4(2) 1_556 3_575
O6 Lu1 O1W 79.8(2) 1_556 .
O8 Lu1 O1W 141.3(2) 3_575 .
O6 Lu1 O7 79.74(19) 1_556 .
O8 Lu1 O7 70.62(19) 3_575 .
O1W Lu1 O7 71.9(2) . .
O6 Lu1 O2 102.42(19) 1_556 4_576
O8 Lu1 O2 146.9(2) 3_575 4_576
O1W Lu1 O2 71.4(2) . 4_576
O7 Lu1 O2 142.2(2) . 4_576
O6 Lu1 N1 152.2(2) 1_556 .
O8 Lu1 N1 96.9(2) 3_575 .
O1W Lu1 N1 82.2(2) . .
O7 Lu1 N1 74.6(2) . .
O2 Lu1 N1 91.6(2) 4_576 .
O6 Lu1 N2 139.2(2) 1_556 .
O8 Lu1 N2 71.6(2) 3_575 .
O1W Lu1 N2 138.3(2) . .
O7 Lu1 N2 119.9(2) . .
O2 Lu1 N2 83.2(2) 4_576 .
N1 Lu1 N2 65.6(2) . .
O6 Lu1 N3 76.5(2) 1_556 .
O8 Lu1 N3 76.7(2) 3_575 .
O1W Lu1 N3 131.9(2) . .
O7 Lu1 N3 141.0(2) . .
O2 Lu1 N3 73.7(2) 4_576 .
N1 Lu1 N3 131.0(2) . .
N2 Lu1 N3 66.3(2) . .
O1 S1 O2 112.4(4) . .
O1 S1 O3 114.7(4) . .
O2 S1 O3 110.9(4) . .
O1 S1 C17 106.1(4) . .
O2 S1 C17 105.0(4) . .
O3 S1 C17 106.9(4) . .
O4 S2 O5 114.6(5) . .
O4 S2 O6 112.2(4) . .
O5 S2 O6 111.7(4) . .
O4 S2 C19 107.0(4) . .
O5 S2 C19 106.1(4) . .
O6 S2 C19 104.2(4) . .
C15 N3 C11 119.7(7) . .
C15 N3 Lu1 121.2(6) . .
C11 N3 Lu1 118.5(5) . .
C5 N1 C1 116.5(7) . .
C5 N1 Lu1 120.8(5) . .
C1 N1 Lu1 122.5(5) . .
C6 N2 C10 119.0(7) . .
C6 N2 Lu1 119.7(5) . .
C10 N2 Lu1 119.4(5) . .
N1 C5 C4 122.5(8) . .
N1 C5 C6 115.2(7) . .
C4 C5 C6 122.2(8) . .
N2 C6 C7 122.0(8) . .
N2 C6 C5 115.5(7) . .
C7 C6 C5 122.5(7) . .
N2 C10 C9 121.2(7) . .
N2 C10 C11 116.6(7) . .
C9 C10 C11 122.2(8) . .
N1 C1 C2 123.8(9) . .
C3 C4 C5 119.6(9) . .
C8 C7 C6 119.6(8) . .
C1 C2 C3 118.8(9) . .
C4 C3 C2 118.8(9) . .
N3 C11 C12 121.7(8) . .
N3 C11 C10 116.8(7) . .
C12 C11 C10 121.5(7) . .
S2 O6 Lu1 148.8(3) . 1_554
C20 C19 C18 120.8(8) . .
C20 C19 S2 118.9(7) . .
C18 C19 S2 120.3(6) . .
S1 O2 Lu1 144.4(4) . 4_575
C22 O7 Lu1 118.0(5) . .
O8 C22 O7 127.7(8) . .
O8 C22 C22 117.2(9) . 3_575
O7 C22 C22 115.1(9) . 3_575
N3 C15 C14 121.7(8) . .
C11 C12 C13 117.8(8) . .
C7 C8 C9 118.0(8) . .
C7 C8 C16 122.1(8) . .
C9 C8 C16 119.7(8) . .
C10 C9 C8 120.1(8) . .
C19 C18 C17 119.9(7) . .
C13 C14 C15 119.0(9) . .
C14 C13 C12 120.1(9) . .
C18 C17 C16 120.5(8) . .
C18 C17 S1 116.5(6) . .
C16 C17 S1 123.0(6) . .
C19 C20 C21 117.6(8) . .
C22 O8 Lu1 118.9(5) . 3_575
C21 C16 C17 117.8(7) . .
C21 C16 C8 117.1(7) . .
C17 C16 C8 125.1(8) . .
C16 C21 C20 123.4(8) . .

loop_
_geom_bond_atom_site_label_1
_geom_bond_atom_site_label_2
_geom_bond_distance
_geom_bond_site_symmetry_2
Lu1 O6 2.265(5) 1_556
Lu1 O8 2.284(6) 3_575
Lu1 O1W 2.297(6) .
Lu1 O7 2.327(6) .
Lu1 O2 2.324(6) 4_576
Lu1 N1 2.456(7) .
Lu1 N2 2.467(6) .
Lu1 N3 2.498(7) .
S1 O1 1.449(6) .
S1 O2 1.467(6) .
S1 O3 1.460(6) .
S1 C17 1.784(8) .
S2 O4 1.422(7) .
S2 O5 1.450(7) .
S2 O6 1.489(5) .
S2 C19 1.774(8) .
N3 C15 1.332(10) .
N3 C11 1.353(9) .
N1 C5 1.359(10) .
N1 C1 1.350(11) .
N2 C6 1.349(10) .
N2 C10 1.343(10) .
C5 C4 1.382(11) .
C5 C6 1.500(11) .
C6 C7 1.391(11) .
C10 C9 1.396(10) .
C10 C11 1.483(11) .
C1 C2 1.374(12) .
C4 C3 1.371(13) .
C7 C8 1.381(12) .
C2 C3 1.383(14) .
C11 C12 1.400(11) .
O6 Lu1 2.265(5) 1_554
C19 C20 1.385(11) .
C19 C18 1.401(11) .
O2 Lu1 2.324(6) 4_575
O7 C22 1.258(9) .
C22 O8 1.245(9) .
C22 C22 1.562(16) 3_575
C15 C14 1.400(13) .
C12 C13 1.400(12) .
C8 C9 1.390(12) .
C8 C16 1.514(11) .
C18 C17 1.396(11) .
C14 C13 1.368(13) .
C17 C16 1.403(11) .
C20 C21 1.405(12) .
O8 Lu1 2.284(6) 3_575
C16 C21 1.378(12) .
